data_7041854
loop_
_publ_author_name
'Liu, Liu Leo'
'Zhu, Diya'
'Cao, Levy L.'
'Stephan, Douglas W.'

_publ_section_title
;
 N-Heterocyclic carbene stabilized parent sulfenyl, selenenyl, and
 tellurenyl cations (XH(+), X = S, Se, Te).
;
_journal_issue 10
_journal_name_full 'Dalton transactions (Cambridge, England : 2003)'
_journal_page_first 3095
_journal_page_last 3099
_journal_paper_doi 10.1039/c7dt00186j
_journal_volume 46
_journal_year 2017
_chemical_formula_sum 'C22 H27 F3 N2 O3 S2'
_chemical_formula_weight 488.57
_space_group_crystal_system triclinic
_space_group_IT_number 2
_space_group_name_Hall '-P 1'
_space_group_name_H-M_alt 'P -1'
_symmetry_space_group_name_Hall '-P 1'
_symmetry_space_group_name_H-M 'P -1'
_atom_sites_solution_hydrogens mixed
_audit_creation_method SHELXL-2014/7
_audit_update_record
;
2017-01-13 deposited with the CCDC.
2017-01-26 downloaded from the CCDC.
;
_cell_angle_alpha 73.04(6)
_cell_angle_beta 89.36(5)
_cell_angle_gamma 78.37(4)
_cell_formula_units_Z 4
_cell_length_a 8.783(13)
_cell_length_b 16.48(2)
_cell_length_c 17.56(2)
_cell_measurement_reflns_used 201
_cell_measurement_temperature 150(2)
_cell_measurement_theta_max 48.217
_cell_measurement_theta_min 5.277
_cell_volume 2378(5)
_computing_structure_refinement 'SHELXL-2014/7 (Sheldrick, 2014)'
_diffrn_ambient_temperature 150(2)
_diffrn_measured_fraction_theta_full 0.993
_diffrn_measured_fraction_theta_max 0.966
_diffrn_measurement_device_type 'Bruker APEX-II CCD'
_diffrn_measurement_method '\f and \w scans'
_diffrn_radiation_type MoK\a
_diffrn_radiation_wavelength 0.71073
_diffrn_reflns_av_R_equivalents 0.0479
_diffrn_reflns_av_unetI/netI 0.0644
_diffrn_reflns_Laue_measured_fraction_full 0.993
_diffrn_reflns_Laue_measured_fraction_max 0.966
_diffrn_reflns_limit_h_max 11
_diffrn_reflns_limit_h_min -11
_diffrn_reflns_limit_k_max 21
_diffrn_reflns_limit_k_min -21
_diffrn_reflns_limit_l_max 20
_diffrn_reflns_limit_l_min -22
_diffrn_reflns_number 34133
_diffrn_reflns_point_group_measured_fraction_full 0.993
_diffrn_reflns_point_group_measured_fraction_max 0.966
_diffrn_reflns_theta_full 25.242
_diffrn_reflns_theta_max 27.796
_diffrn_reflns_theta_min 1.214
_exptl_absorpt_coefficient_mu 0.273
_exptl_absorpt_correction_T_max 0.7456
_exptl_absorpt_correction_T_min 0.6952
_exptl_absorpt_correction_type multi-scan
_exptl_crystal_colour colorless
_exptl_crystal_density_diffrn 1.365
_exptl_crystal_description block
_exptl_crystal_F_000 1024
_exptl_crystal_size_max 0.210
_exptl_crystal_size_mid 0.130
_exptl_crystal_size_min 0.110
_refine_diff_density_max 0.538
_refine_diff_density_min -0.554
_refine_diff_density_rms 0.085
_refine_ls_extinction_method none
_refine_ls_goodness_of_fit_ref 1.058
_refine_ls_hydrogen_treatment mixed
_refine_ls_matrix_type full
_refine_ls_number_parameters 585
_refine_ls_number_reflns 10900
_refine_ls_number_restraints 0
_refine_ls_restrained_S_all 1.058
_refine_ls_R_factor_all 0.1027
_refine_ls_R_factor_gt 0.0639
_refine_ls_shift/su_max 0.000
_refine_ls_shift/su_mean 0.000
_refine_ls_structure_factor_coef Fsqd
_refine_ls_weighting_details 'w=1/[\s^2^(Fo^2^)+(0.0656P)^2^+5.8739P] where P=(Fo^2^+2Fc^2^)/3'
_refine_ls_weighting_scheme calc
_refine_ls_wR_factor_gt 0.1693
_refine_ls_wR_factor_ref 0.1885
_reflns_Friedel_coverage 0.000
_reflns_number_gt 7313
_reflns_number_total 10900
_reflns_threshold_expression 'I > 2\s(I)'
_cod_data_source_file c7dt00186j2.cif
_cod_data_source_block liu_a
_cod_depositor_comments 'Adding full bibliography for 7041853--7041857.cif.'
_cod_original_cell_volume 2378(6)
_cod_database_code 7041854
_shelx_shelxl_version_number 2014/7
_shelx_space_group_comment
;
The symmetry employed for this shelxl refinement is uniquely defined
by the following loop, which should always be used as a source of
symmetry information in preference to the above space-group names.
They are only intended as comments.
;

loop_
_space_group_symop_operation_xyz
'x, y, z'
'-x, -y, -z'

loop_
_atom_site_label
_atom_site_type_symbol
_atom_site_fract_x
_atom_site_fract_y
_atom_site_fract_z
_atom_site_U_iso_or_equiv
_atom_site_adp_type
_atom_site_occupancy
_atom_site_site_symmetry_order
_atom_site_calc_flag
_atom_site_refinement_flags_posn
_atom_site_refinement_flags_adp
S001 S 0.52547(11) 0.82713(6) 0.73028(5) 0.0231(2) Uani 1 1 d . .
S002 S 0.22033(11) 0.73309(6) 0.23140(5) 0.0242(2) Uani 1 1 d . .
S003 S 0.18663(12) 0.68442(6) 0.44395(6) 0.0284(2) Uani 1 1 d . .
S004 S 0.65554(13) 0.68244(6) 0.94457(6) 0.0307(2) Uani 1 1 d . .
F005 F -0.0641(3) 0.80072(18) 0.16838(16) 0.0487(7) Uani 1 1 d . .
F006 F 0.6948(3) 0.67223(16) 0.74801(16) 0.0502(7) Uani 1 1 d . .
F007 F 0.5863(4) 0.73423(17) 0.63052(16) 0.0511(7) Uani 1 1 d . .
O008 O 0.6299(3) 0.83916(18) 0.78762(16) 0.0305(6) Uani 1 1 d . .
F009 F 0.7839(3) 0.77417(19) 0.66810(17) 0.0504(7) Uani 1 1 d . .
O00A O 0.4766(4) 0.89989(18) 0.66140(17) 0.0381(7) Uani 1 1 d . .
O00B O 0.2643(4) 0.71537(19) 0.15815(16) 0.0368(7) Uani 1 1 d . .
O00C O 0.3277(3) 0.76906(19) 0.26698(17) 0.0354(7) Uani 1 1 d . .
O00D O 0.1582(4) 0.66706(19) 0.28672(17) 0.0382(7) Uani 1 1 d . .
O00E O 0.4062(3) 0.7819(2) 0.76384(18) 0.0375(7) Uani 1 1 d . .
N00F N 0.5867(3) 0.79453(18) 1.03329(17) 0.0189(6) Uani 1 1 d . .
F00G F 0.0007(3) 0.8497(2) 0.26210(18) 0.0589(8) Uani 1 1 d . .
F00H F 0.0879(4) 0.89031(17) 0.14617(19) 0.0598(8) Uani 1 1 d . .
N00I N 0.1533(4) 0.79782(19) 0.53267(17) 0.0219(6) Uani 1 1 d . .
N00J N 0.6645(3) 0.65673(18) 1.10029(17) 0.0212(6) Uani 1 1 d . .
N00K N 0.2052(4) 0.65907(18) 0.59971(17) 0.0221(6) Uani 1 1 d . .
C00L C 0.5396(4) 0.8705(2) 0.9660(2) 0.0189(7) Uani 1 1 d . .
C00M C 0.4566(4) 1.0102(2) 0.8303(2) 0.0207(7) Uani 1 1 d . .
C00N C 0.2268(4) 0.5672(2) 0.6113(2) 0.0205(7) Uani 1 1 d . .
C00O C 0.7311(4) 0.5664(2) 1.1125(2) 0.0212(7) Uani 1 1 d . .
C00P C 0.0501(4) 1.0129(2) 0.3280(2) 0.0221(7) Uani 1 1 d . .
C00Q C 0.6327(4) 0.7145(2) 1.0297(2) 0.0199(7) Uani 1 1 d . .
C00R C 0.6026(4) 0.9911(2) 0.8687(2) 0.0229(7) Uani 1 1 d . .
H00G H 0.6742 1.0272 0.8476 0.027 Uiso 1 1 calc R U
C00S C 0.1810(4) 0.7170(2) 0.5294(2) 0.0208(7) Uani 1 1 d . .
C00T C 0.6481(4) 0.9214(2) 0.9366(2) 0.0214(7) Uani 1 1 d . .
C00U C -0.0371(4) 0.9089(2) 0.4376(2) 0.0232(7) Uani 1 1 d . .
C00V C 0.2027(4) 0.9791(2) 0.3593(2) 0.0261(8) Uani 1 1 d . .
H00H H 0.2840 1.0046 0.3328 0.031 Uiso 1 1 calc R U
C00W C -0.0677(4) 0.9784(2) 0.3686(2) 0.0247(8) Uani 1 1 d . .
H00I H -0.1724 1.0026 0.3491 0.030 Uiso 1 1 calc R U
C00X C 0.1174(4) 0.8741(2) 0.4648(2) 0.0210(7) Uani 1 1 d . .
C00Y C 0.1574(5) 0.7984(2) 0.6170(2) 0.0245(8) Uani 1 1 d . .
H00J H 0.0563 0.8286 0.6306 0.029 Uiso 1 1 calc R U
H00K H 0.2405 0.8268 0.6277 0.029 Uiso 1 1 calc R U
C00Z C 0.5788(4) 0.7948(2) 1.1178(2) 0.0218(7) Uani 1 1 d . .
H00L H 0.4703 0.8141 1.1311 0.026 Uiso 1 1 calc R U
H00M H 0.6438 0.8329 1.1291 0.026 Uiso 1 1 calc R U
C010 C 0.3498(4) 0.9605(2) 0.8640(2) 0.0247(8) Uani 1 1 d . .
H01A H 0.2475 0.9751 0.8402 0.030 Uiso 1 1 calc R U
C011 C 0.6431(4) 0.6995(2) 1.1641(2) 0.0240(8) Uani 1 1 d . .
H01B H 0.7431 0.6925 1.1931 0.029 Uiso 1 1 calc R U
H01C H 0.5682 0.6759 1.2026 0.029 Uiso 1 1 calc R U
C012 C 0.2653(5) 0.3931(2) 0.6229(2) 0.0273(8) Uani 1 1 d . .
C013 C 0.6996(5) 0.4234(2) 1.1246(2) 0.0276(8) Uani 1 1 d . .
H01D H 0.6343 0.3831 1.1280 0.033 Uiso 1 1 calc R U
C014 C 0.1912(5) 0.7020(2) 0.6636(2) 0.0279(8) Uani 1 1 d . .
H01E H 0.2892 0.6856 0.6969 0.033 Uiso 1 1 calc R U
H01F H 0.1050 0.6870 0.6982 0.033 Uiso 1 1 calc R U
C015 C 0.6541(5) 0.7481(2) 0.6928(2) 0.0277(8) Uani 1 1 d . .
C016 C 0.6328(4) 0.5095(2) 1.1165(2) 0.0261(8) Uani 1 1 d . .
C017 C 0.3917(5) 0.4309(2) 0.6199(2) 0.0303(9) Uani 1 1 d . .
H01G H 0.4930 0.3962 0.6219 0.036 Uiso 1 1 calc R U
C018 C 0.8608(5) 0.3947(2) 1.1280(2) 0.0262(8) Uani 1 1 d . .
C019 C 0.2394(4) 0.9095(2) 0.4279(2) 0.0250(8) Uani 1 1 d . .
C01A C 0.0953(4) 0.5308(2) 0.6155(2) 0.0283(8) Uani 1 1 d . .
C01B C 0.3768(4) 0.5180(2) 0.6141(2) 0.0292(8) Uani 1 1 d . .
C01C C 0.8940(4) 0.5402(2) 1.1166(2) 0.0273(8) Uani 1 1 d . .
C01D C 0.9546(4) 0.4535(2) 1.1250(2) 0.0293(8) Uani 1 1 d . .
H01H H 1.0644 0.4338 1.1288 0.035 Uiso 1 1 calc R U
C01E C 0.3882(4) 0.8896(2) 0.9318(2) 0.0231(7) Uani 1 1 d . .
C01F C 0.1182(5) 0.4433(3) 0.6220(2) 0.0314(9) Uani 1 1 d . .
H01I H 0.0304 0.4171 0.6260 0.038 Uiso 1 1 calc R U
C01G C 0.0159(5) 1.0829(3) 0.2494(2) 0.0314(9) Uani 1 1 d . .
H01J H 0.1130 1.0996 0.2291 0.047 Uiso 1 1 calc R U
H01K H -0.0314 1.0612 0.2111 0.047 Uiso 1 1 calc R U
H01L H -0.0561 1.1335 0.2568 0.047 Uiso 1 1 calc R U
C01H C 0.4165(5) 1.0798(2) 0.7523(2) 0.0283(8) Uani 1 1 d . .
H01M H 0.5045 1.1085 0.7372 0.042 Uiso 1 1 calc R U
H01N H 0.3941 1.0539 0.7112 0.042 Uiso 1 1 calc R U
H01O H 0.3248 1.1225 0.7576 0.042 Uiso 1 1 calc R U
C01I C 0.0543(5) 0.8231(3) 0.2002(3) 0.0330(9) Uani 1 1 d . .
C01J C 0.9314(5) 0.3011(2) 1.1345(3) 0.0372(10) Uani 1 1 d . .
H01P H 0.8482 0.2691 1.1358 0.056 Uiso 1 1 calc R U
H01Q H 0.9939 0.2986 1.0883 0.056 Uiso 1 1 calc R U
H01R H 0.9979 0.2750 1.1834 0.056 Uiso 1 1 calc R U
C01K C 0.2729(5) 0.8341(3) 0.9642(3) 0.0386(10) Uani 1 1 d . .
H01S H 0.3194 0.7875 1.0118 0.058 Uiso 1 1 calc R U
H01T H 0.1798 0.8695 0.9783 0.058 Uiso 1 1 calc R U
H01U H 0.2443 0.8088 0.9237 0.058 Uiso 1 1 calc R U
C01L C 0.8096(5) 0.9005(3) 0.9749(3) 0.0366(10) Uani 1 1 d . .
H01V H 0.8200 0.8495 1.0219 0.055 Uiso 1 1 calc R U
H01W H 0.8864 0.8884 0.9366 0.055 Uiso 1 1 calc R U
H01X H 0.8275 0.9501 0.9911 0.055 Uiso 1 1 calc R U
C01M C 0.2862(6) 0.2989(3) 0.6262(3) 0.0462(12) Uani 1 1 d . .
H01Y H 0.1842 0.2831 0.6280 0.069 Uiso 1 1 calc R U
H01Z H 0.3378 0.2899 0.5787 0.069 Uiso 1 1 calc R U
H02A H 0.3502 0.2627 0.6740 0.069 Uiso 1 1 calc R U
C01N C 0.9997(5) 0.6023(3) 1.1135(3) 0.0454(12) Uani 1 1 d . .
H02B H 0.9369 0.6604 1.1075 0.068 Uiso 1 1 calc R U
H02C H 1.0649 0.5831 1.1630 0.068 Uiso 1 1 calc R U
H02D H 1.0661 0.6040 1.0681 0.068 Uiso 1 1 calc R U
C01O C -0.1691(5) 0.8726(3) 0.4802(3) 0.0394(11) Uani 1 1 d . .
H02E H -0.1276 0.8242 0.5274 0.059 Uiso 1 1 calc R U
H02F H -0.2397 0.9180 0.4966 0.059 Uiso 1 1 calc R U
H02G H -0.2260 0.8520 0.4443 0.059 Uiso 1 1 calc R U
C01P C 0.4056(5) 0.8746(3) 0.4602(3) 0.0455(12) Uani 1 1 d . .
H02H H 0.4737 0.9083 0.4258 0.068 Uiso 1 1 calc R U
H02I H 0.4146 0.8793 0.5143 0.068 Uiso 1 1 calc R U
H02J H 0.4367 0.8136 0.4616 0.068 Uiso 1 1 calc R U
C01Q C 0.4578(5) 0.5387(3) 1.1106(3) 0.0434(11) Uani 1 1 d . .
H02K H 0.4098 0.4889 1.1147 0.065 Uiso 1 1 calc R U
H02L H 0.4245 0.5634 1.1540 0.065 Uiso 1 1 calc R U
H02M H 0.4255 0.5827 1.0592 0.065 Uiso 1 1 calc R U
C01R C -0.0657(5) 0.5841(3) 0.6129(4) 0.0589(16) Uani 1 1 d . .
H02N H -0.0596 0.6441 0.6082 0.088 Uiso 1 1 calc R U
H02O H -0.1264 0.5829 0.5669 0.088 Uiso 1 1 calc R U
H02P H -0.1164 0.5601 0.6620 0.088 Uiso 1 1 calc R U
C01S C 0.5184(5) 0.5575(3) 0.6100(4) 0.0565(15) Uani 1 1 d . .
H02Q H 0.4859 0.6191 0.6061 0.085 Uiso 1 1 calc R U
H02R H 0.5858 0.5277 0.6583 0.085 Uiso 1 1 calc R U
H02S H 0.5757 0.5514 0.5631 0.085 Uiso 1 1 calc R U
H1 H 0.162(4) 0.760(2) 0.405(2) 0.016(9) Uiso 1 1 d . .
H2 H 0.610(5) 0.755(3) 0.904(2) 0.029(11) Uiso 1 1 d . .

loop_
_atom_site_aniso_label
_atom_site_aniso_U_11
_atom_site_aniso_U_22
_atom_site_aniso_U_33
_atom_site_aniso_U_23
_atom_site_aniso_U_13
_atom_site_aniso_U_12
S001 0.0232(4) 0.0244(5) 0.0227(5) -0.0087(4) 0.0011(3) -0.0047(4)
S002 0.0236(5) 0.0282(5) 0.0218(5) -0.0077(4) 0.0040(3) -0.0074(4)
S003 0.0415(6) 0.0250(5) 0.0194(5) -0.0095(4) 0.0016(4) -0.0042(4)
S004 0.0471(6) 0.0237(5) 0.0209(5) -0.0094(4) 0.0025(4) -0.0023(4)
F005 0.0292(13) 0.0636(18) 0.0572(17) -0.0226(14) -0.0134(12) -0.0106(12)
F006 0.0658(19) 0.0262(13) 0.0456(16) -0.0041(12) -0.0034(13) 0.0107(12)
F007 0.072(2) 0.0480(16) 0.0401(15) -0.0286(13) -0.0106(13) -0.0050(14)
O008 0.0343(15) 0.0359(16) 0.0278(14) -0.0163(12) 0.0008(12) -0.0119(12)
F009 0.0401(15) 0.0643(18) 0.0541(17) -0.0276(15) 0.0239(13) -0.0138(13)
O00A 0.0444(18) 0.0279(15) 0.0349(16) -0.0038(13) -0.0059(13) 0.0011(13)
O00B 0.0422(17) 0.0425(17) 0.0278(15) -0.0144(13) 0.0118(13) -0.0080(14)
O00C 0.0269(15) 0.0462(18) 0.0360(16) -0.0132(14) -0.0024(12) -0.0125(13)
O00D 0.0497(19) 0.0363(17) 0.0295(15) -0.0036(13) 0.0066(13) -0.0205(14)
O00E 0.0255(15) 0.0518(19) 0.0412(17) -0.0160(15) 0.0074(12) -0.0190(13)
N00F 0.0222(15) 0.0165(14) 0.0176(14) -0.0047(12) 0.0008(11) -0.0033(11)
F00G 0.0431(16) 0.076(2) 0.0675(19) -0.0495(17) 0.0012(14) 0.0084(14)
F00H 0.0586(19) 0.0327(15) 0.075(2) 0.0051(14) -0.0125(16) -0.0095(13)
N00I 0.0302(17) 0.0199(15) 0.0153(14) -0.0050(12) 0.0004(12) -0.0049(12)
N00J 0.0262(16) 0.0171(15) 0.0185(15) -0.0039(12) -0.0003(12) -0.0021(12)
N00K 0.0300(17) 0.0179(15) 0.0187(15) -0.0052(12) -0.0003(12) -0.0057(12)
C00L 0.0218(17) 0.0156(16) 0.0185(17) -0.0047(13) 0.0001(13) -0.0026(13)
C00M 0.0238(18) 0.0165(17) 0.0228(18) -0.0086(14) 0.0043(14) -0.0026(14)
C00N 0.0246(18) 0.0189(17) 0.0164(17) -0.0034(14) -0.0014(13) -0.0035(14)
C00O 0.0269(19) 0.0167(17) 0.0173(17) -0.0015(14) -0.0003(14) -0.0033(14)
C00P 0.0258(19) 0.0172(17) 0.0233(18) -0.0067(14) -0.0012(14) -0.0034(14)
C00Q 0.0172(16) 0.0185(17) 0.0226(18) -0.0045(14) -0.0002(13) -0.0028(13)
C00R 0.0246(18) 0.0184(17) 0.0265(19) -0.0059(15) 0.0024(15) -0.0072(14)
C00S 0.0206(17) 0.0220(18) 0.0205(17) -0.0071(14) 0.0018(13) -0.0053(14)
C00T 0.0211(17) 0.0210(18) 0.0226(18) -0.0072(14) 0.0003(14) -0.0043(14)
C00U 0.0238(18) 0.0211(18) 0.0258(19) -0.0075(15) 0.0016(14) -0.0061(14)
C00V 0.0242(19) 0.028(2) 0.0240(19) -0.0029(16) 0.0028(15) -0.0088(15)
C00W 0.0213(18) 0.0223(18) 0.029(2) -0.0071(15) -0.0061(15) -0.0007(14)
C00X 0.0266(19) 0.0165(17) 0.0184(17) -0.0036(14) -0.0022(14) -0.0031(14)
C00Y 0.033(2) 0.0233(19) 0.0181(18) -0.0082(15) -0.0005(15) -0.0059(15)
C00Z 0.0250(18) 0.0232(18) 0.0174(17) -0.0066(14) 0.0011(14) -0.0042(14)
C010 0.0211(18) 0.0246(19) 0.0255(19) -0.0063(15) -0.0049(14) 0.0003(14)
C011 0.029(2) 0.0241(19) 0.0189(18) -0.0084(15) 0.0010(14) -0.0031(15)
C012 0.036(2) 0.0195(18) 0.0235(19) -0.0029(15) -0.0028(16) -0.0048(16)
C013 0.032(2) 0.0209(19) 0.030(2) -0.0040(16) 0.0026(16) -0.0098(16)
C014 0.039(2) 0.025(2) 0.0214(19) -0.0095(16) 0.0007(16) -0.0069(16)
C015 0.034(2) 0.027(2) 0.0232(19) -0.0105(16) -0.0010(16) -0.0036(16)
C016 0.0257(19) 0.0248(19) 0.027(2) -0.0057(16) 0.0009(15) -0.0055(15)
C017 0.0235(19) 0.0224(19) 0.040(2) -0.0062(17) -0.0043(16) 0.0018(15)
C018 0.034(2) 0.0172(18) 0.0236(19) -0.0020(15) -0.0001(15) -0.0015(15)
C019 0.0203(18) 0.028(2) 0.0243(19) -0.0047(16) 0.0002(14) -0.0043(15)
C01A 0.0220(19) 0.028(2) 0.037(2) -0.0112(17) 0.0053(16) -0.0072(15)
C01B 0.0250(19) 0.024(2) 0.037(2) -0.0070(17) -0.0007(16) -0.0047(15)
C01C 0.0240(19) 0.0239(19) 0.033(2) -0.0062(16) 0.0004(16) -0.0060(15)
C01D 0.0221(19) 0.026(2) 0.036(2) -0.0051(17) 0.0014(16) -0.0023(15)
C01E 0.0211(18) 0.0258(19) 0.0230(18) -0.0073(15) 0.0017(14) -0.0062(14)
C01F 0.028(2) 0.030(2) 0.038(2) -0.0084(18) 0.0036(17) -0.0150(17)
C01G 0.037(2) 0.026(2) 0.026(2) -0.0005(16) -0.0036(17) -0.0053(17)
C01H 0.033(2) 0.0236(19) 0.0233(19) -0.0016(15) -0.0002(16) -0.0027(16)
C01I 0.028(2) 0.037(2) 0.037(2) -0.0155(19) -0.0033(17) -0.0040(17)
C01J 0.042(2) 0.019(2) 0.046(3) -0.0053(18) 0.003(2) -0.0019(17)
C01K 0.029(2) 0.047(3) 0.034(2) 0.003(2) -0.0034(17) -0.0167(19)
C01L 0.026(2) 0.039(2) 0.039(2) 0.0020(19) -0.0019(17) -0.0131(18)
C01M 0.065(3) 0.019(2) 0.052(3) -0.008(2) -0.011(2) -0.004(2)
C01N 0.024(2) 0.030(2) 0.084(4) -0.019(2) 0.004(2) -0.0084(18)
C01O 0.024(2) 0.048(3) 0.038(2) 0.004(2) 0.0032(17) -0.0150(19)
C01P 0.020(2) 0.064(3) 0.036(2) 0.007(2) -0.0007(17) -0.004(2)
C01Q 0.026(2) 0.034(2) 0.074(3) -0.020(2) 0.003(2) -0.0075(18)
C01R 0.023(2) 0.048(3) 0.115(5) -0.039(3) 0.015(3) -0.008(2)
C01S 0.022(2) 0.042(3) 0.110(5) -0.028(3) 0.003(3) -0.009(2)

loop_
_atom_type_symbol
_atom_type_description
_atom_type_scat_dispersion_real
_atom_type_scat_dispersion_imag
_atom_type_scat_source
C C 0.0033 0.0016 'International Tables Vol C Tables 4.2.6.8 and 6.1.1.4'
H H 0.0000 0.0000 'International Tables Vol C Tables 4.2.6.8 and 6.1.1.4'
N N 0.0061 0.0033 'International Tables Vol C Tables 4.2.6.8 and 6.1.1.4'
O O 0.0106 0.0060 'International Tables Vol C Tables 4.2.6.8 and 6.1.1.4'
F F 0.0171 0.0103 'International Tables Vol C Tables 4.2.6.8 and 6.1.1.4'
S S 0.1246 0.1234 'International Tables Vol C Tables 4.2.6.8 and 6.1.1.4'

loop_
_geom_angle_atom_site_label_1
_geom_angle_atom_site_label_2
_geom_angle_atom_site_label_3
_geom_angle
O00A S001 O00E 115.0(2)
O00A S001 O008 115.86(19)
O00E S001 O008 115.25(19)
O00A S001 C015 104.5(2)
O00E S001 C015 102.5(2)
O008 S001 C015 100.85(19)
O00D S002 O00B 114.8(2)
O00D S002 O00C 114.3(2)
O00B S002 O00C 116.1(2)
O00D S002 C01I 103.7(2)
O00B S002 C01I 102.9(2)
O00C S002 C01I 102.5(2)
C00S S003 H1 88.7(17)
C00Q S004 H2 90.7(19)
C00Q N00F C00L 125.6(3)
C00Q N00F C00Z 110.0(3)
C00L N00F C00Z 124.2(3)
C00S N00I C00X 125.1(3)
C00S N00I C00Y 109.9(3)
C00X N00I C00Y 124.9(3)
C00Q N00J C00O 124.1(3)
C00Q N00J C011 110.6(3)
C00O N00J C011 124.8(3)
C00S N00K C00N 123.4(3)
C00S N00K C014 110.5(3)
C00N N00K C014 125.9(3)
C00T C00L C01E 122.5(3)
C00T C00L N00F 118.3(3)
C01E C00L N00F 119.2(3)
C010 C00M C00R 118.3(3)
C010 C00M C01H 120.1(3)
C00R C00M C01H 121.5(3)
C01B C00N C01A 121.8(3)
C01B C00N N00K 119.5(3)
C01A C00N N00K 118.6(3)
C016 C00O C01C 122.6(3)
C016 C00O N00J 118.9(3)
C01C C00O N00J 118.4(3)
C00W C00P C00V 118.7(3)
C00W C00P C01G 120.6(3)
C00V C00P C01G 120.7(3)
N00J C00Q N00F 113.3(3)
N00J C00Q S004 120.2(3)
N00F C00Q S004 126.5(3)
C00T C00R C00M 122.7(3)
C00T C00R H00G 118.7
C00M C00R H00G 118.7
N00K C00S N00I 113.4(3)
N00K C00S S003 120.1(3)
N00I C00S S003 126.5(3)
C00R C00T C00L 117.0(3)
C00R C00T C01L 121.3(3)
C00L C00T C01L 121.8(3)
C00W C00U C00X 118.2(3)
C00W C00U C01O 119.9(3)
C00X C00U C01O 121.9(3)
C019 C00V C00P 122.0(4)
C019 C00V H00H 119.0
C00P C00V H00H 119.0
C00P C00W C00U 121.5(3)
C00P C00W H00I 119.3
C00U C00W H00I 119.3
C019 C00X C00U 122.2(3)
C019 C00X N00I 118.4(3)
C00U C00X N00I 119.4(3)
N00I C00Y C014 103.3(3)
N00I C00Y H00J 111.1
C014 C00Y H00J 111.1
N00I C00Y H00K 111.1
C014 C00Y H00K 111.1
H00J C00Y H00K 109.1
N00F C00Z C011 103.0(3)
N00F C00Z H00L 111.2
C011 C00Z H00L 111.2
N00F C00Z H00M 111.2
C011 C00Z H00M 111.2
H00L C00Z H00M 109.1
C00M C010 C01E 121.8(3)
C00M C010 H01A 119.1
C01E C010 H01A 119.1
N00J C011 C00Z 102.8(3)
N00J C011 H01B 111.2
C00Z C011 H01B 111.2
N00J C011 H01C 111.2
C00Z C011 H01C 111.2
H01B C011 H01C 109.1
C017 C012 C01F 118.7(4)
C017 C012 C01M 120.6(4)
C01F C012 C01M 120.7(4)
C016 C013 C018 121.3(4)
C016 C013 H01D 119.3
C018 C013 H01D 119.3
N00K C014 C00Y 102.9(3)
N00K C014 H01E 111.2
C00Y C014 H01E 111.2
N00K C014 H01F 111.2
C00Y C014 H01F 111.2
H01E C014 H01F 109.1
F006 C015 F009 107.1(3)
F006 C015 F007 107.4(3)
F009 C015 F007 107.2(3)
F006 C015 S001 111.9(3)
F009 C015 S001 111.5(3)
F007 C015 S001 111.5(3)
C00O C016 C013 118.0(4)
C00O C016 C01Q 122.2(3)
C013 C016 C01Q 119.8(4)
C012 C017 C01B 122.3(4)
C012 C017 H01G 118.9
C01B C017 H01G 118.9
C01D C018 C013 118.8(3)
C01D C018 C01J 120.7(4)
C013 C018 C01J 120.6(4)
C00X C019 C00V 117.3(3)
C00X C019 C01P 122.1(3)
C00V C019 C01P 120.7(4)
C01F C01A C00N 117.7(3)
C01F C01A C01R 120.7(4)
C00N C01A C01R 121.5(4)
C017 C01B C00N 117.6(4)
C017 C01B C01S 120.8(4)
C00N C01B C01S 121.6(4)
C01D C01C C00O 117.1(3)
C01D C01C C01N 120.8(4)
C00O C01C C01N 122.1(3)
C018 C01D C01C 122.2(4)
C018 C01D H01H 118.9
C01C C01D H01H 118.9
C010 C01E C00L 117.6(3)
C010 C01E C01K 120.5(3)
C00L C01E C01K 121.8(3)
C012 C01F C01A 121.9(4)
C012 C01F H01I 119.1
C01A C01F H01I 119.1
C00P C01G H01J 109.5
C00P C01G H01K 109.5
H01J C01G H01K 109.5
C00P C01G H01L 109.5
H01J C01G H01L 109.5
H01K C01G H01L 109.5
C00M C01H H01M 109.5
C00M C01H H01N 109.5
H01M C01H H01N 109.5
C00M C01H H01O 109.5
H01M C01H H01O 109.5
H01N C01H H01O 109.5
F00H C01I F00G 107.5(4)
F00H C01I F005 106.7(3)
F00G C01I F005 107.3(3)
F00H C01I S002 112.7(3)
F00G C01I S002 110.7(3)
F005 C01I S002 111.7(3)
C018 C01J H01P 109.5
C018 C01J H01Q 109.5
H01P C01J H01Q 109.5
C018 C01J H01R 109.5
H01P C01J H01R 109.5
H01Q C01J H01R 109.5
C01E C01K H01S 109.5
C01E C01K H01T 109.5
H01S C01K H01T 109.5
C01E C01K H01U 109.5
H01S C01K H01U 109.5
H01T C01K H01U 109.5
C00T C01L H01V 109.5
C00T C01L H01W 109.5
H01V C01L H01W 109.5
C00T C01L H01X 109.5
H01V C01L H01X 109.5
H01W C01L H01X 109.5
C012 C01M H01Y 109.5
C012 C01M H01Z 109.5
H01Y C01M H01Z 109.5
C012 C01M H02A 109.5
H01Y C01M H02A 109.5
H01Z C01M H02A 109.5
C01C C01N H02B 109.5
C01C C01N H02C 109.5
H02B C01N H02C 109.5
C01C C01N H02D 109.5
H02B C01N H02D 109.5
H02C C01N H02D 109.5
C00U C01O H02E 109.5
C00U C01O H02F 109.5
H02E C01O H02F 109.5
C00U C01O H02G 109.5
H02E C01O H02G 109.5
H02F C01O H02G 109.5
C019 C01P H02H 109.5
C019 C01P H02I 109.5
H02H C01P H02I 109.5
C019 C01P H02J 109.5
H02H C01P H02J 109.5
H02I C01P H02J 109.5
C016 C01Q H02K 109.5
C016 C01Q H02L 109.5
H02K C01Q H02L 109.5
C016 C01Q H02M 109.5
H02K C01Q H02M 109.5
H02L C01Q H02M 109.5
C01A C01R H02N 109.5
C01A C01R H02O 109.5
H02N C01R H02O 109.5
C01A C01R H02P 109.5
H02N C01R H02P 109.5
H02O C01R H02P 109.5
C01B C01S H02Q 109.5
C01B C01S H02R 109.5
H02Q C01S H02R 109.5
C01B C01S H02S 109.5
H02Q C01S H02S 109.5
H02R C01S H02S 109.5

loop_
_geom_bond_atom_site_label_1
_geom_bond_atom_site_label_2
_geom_bond_distance
S001 O00A 1.429(3)
S001 O00E 1.430(3)
S001 O008 1.451(3)
S001 C015 1.816(4)
S002 O00D 1.427(3)
S002 O00B 1.432(3)
S002 O00C 1.444(3)
S002 C01I 1.816(5)
S003 C00S 1.732(4)
S003 H1 1.21(3)
S004 C00Q 1.723(4)
S004 H2 1.19(4)
F005 C01I 1.349(5)
F006 C015 1.323(5)
F007 C015 1.348(5)
F009 C015 1.324(5)
N00F C00Q 1.319(5)
N00F C00L 1.439(5)
N00F C00Z 1.486(5)
F00G C01I 1.333(5)
F00H C01I 1.314(5)
N00I C00S 1.323(5)
N00I C00X 1.440(5)
N00I C00Y 1.484(5)
N00J C00Q 1.316(5)
N00J C00O 1.438(5)
N00J C011 1.480(5)
N00K C00S 1.311(5)
N00K C00N 1.440(5)
N00K C014 1.484(5)
C00L C00T 1.393(5)
C00L C01E 1.403(5)
C00M C010 1.385(5)
C00M C00R 1.389(5)
C00M C01H 1.499(5)
C00N C01B 1.395(5)
C00N C01A 1.396(5)
C00O C016 1.385(5)
C00O C01C 1.405(5)
C00P C00W 1.374(5)
C00P C00V 1.395(5)
C00P C01G 1.506(5)
C00R C00T 1.389(5)
C00R H00G 0.9500
C00T C01L 1.507(5)
C00U C00W 1.387(5)
C00U C00X 1.393(5)
C00U C01O 1.503(6)
C00V C019 1.387(5)
C00V H00H 0.9500
C00W H00I 0.9500
C00X C019 1.387(5)
C00Y C014 1.529(5)
C00Y H00J 0.9900
C00Y H00K 0.9900
C00Z C011 1.534(5)
C00Z H00L 0.9900
C00Z H00M 0.9900
C010 C01E 1.390(5)
C010 H01A 0.9500
C011 H01B 0.9900
C011 H01C 0.9900
C012 C017 1.372(6)
C012 C01F 1.385(6)
C012 C01M 1.509(6)
C013 C016 1.388(5)
C013 C018 1.395(6)
C013 H01D 0.9500
C014 H01E 0.9900
C014 H01F 0.9900
C016 C01Q 1.511(6)
C017 C01B 1.388(6)
C017 H01G 0.9500
C018 C01D 1.383(6)
C018 C01J 1.513(5)
C019 C01P 1.509(6)
C01A C01F 1.385(6)
C01A C01R 1.500(6)
C01B C01S 1.508(6)
C01C C01D 1.384(6)
C01C C01N 1.505(6)
C01D H01H 0.9500
C01E C01K 1.498(6)
C01F H01I 0.9500
C01G H01J 0.9800
C01G H01K 0.9800
C01G H01L 0.9800
C01H H01M 0.9800
C01H H01N 0.9800
C01H H01O 0.9800
C01J H01P 0.9800
C01J H01Q 0.9800
C01J H01R 0.9800
C01K H01S 0.9800
C01K H01T 0.9800
C01K H01U 0.9800
C01L H01V 0.9800
C01L H01W 0.9800
C01L H01X 0.9800
C01M H01Y 0.9800
C01M H01Z 0.9800
C01M H02A 0.9800
C01N H02B 0.9800
C01N H02C 0.9800
C01N H02D 0.9800
C01O H02E 0.9800
C01O H02F 0.9800
C01O H02G 0.9800
C01P H02H 0.9800
C01P H02I 0.9800
C01P H02J 0.9800
C01Q H02K 0.9800
C01Q H02L 0.9800
C01Q H02M 0.9800
C01R H02N 0.9800
C01R H02O 0.9800
C01R H02P 0.9800
C01S H02Q 0.9800
C01S H02R 0.9800
C01S H02S 0.9800
